data_7216886
loop_
_publ_author_name
'Kishikawa, Keiki'
'Naruse, Mamoru'
'Kohmoto, Shigeo'
'Yamamoto, Makoto'
'Yamaguchi, Kentaro'

_publ_contact_author
;
    ENTER NAME
 ENTER ADDRESS
;
_publ_section_title
;
 Investigation of arene--arene interaction in stereoselective MCPBA
 epoxidation
;
_journal_issue 4
_journal_name_full 'Journal of the Chemical Society, Perkin Transactions 1'
_journal_page_first 462
_journal_paper_doi 10.1039/b004098n
_journal_year 2001
_chemical_formula_moiety 'C20 H25 N O3 '
_chemical_formula_sum 'C20 H25 N O3'
_chemical_formula_weight 327.42
_space_group_IT_number 14
_symmetry_cell_setting monoclinic
_symmetry_Int_Tables_number 14
_symmetry_space_group_name_Hall '-P 2ybc'
_symmetry_space_group_name_H-M 'P 1 21/c 1'
_audit_creation_date 'Fri May 20 13:45:34 2000'
_audit_creation_method 'from TEXRAY.INF file'
_cell_angle_alpha 90
_cell_angle_beta 98.060(7)
_cell_angle_gamma 90
_cell_formula_units_Z 4
_cell_length_a 11.665(1)
_cell_length_b 9.667(1)
_cell_length_c 16.100(1)
_cell_measurement_reflns_used 20
_cell_measurement_temperature 296.2
_cell_measurement_theta_max 23.0
_cell_measurement_theta_min 21.9
_cell_volume 1797.6(3)
_computing_cell_refinement 'MSC/AFC Diffractometer Control'
_computing_data_collection 'MSC/AFC Diffractometer Control'
_computing_data_reduction teXsan
_computing_publication_material teXsan
_computing_structure_refinement teXsan
_diffrn_ambient_temperature 296.2
_diffrn_measurement_device 'Rigaku AFC5S'
_diffrn_measurement_method \w-2\q
_diffrn_orient_matrix_UB_11 0.08028
_diffrn_orient_matrix_UB_12 0.03802
_diffrn_orient_matrix_UB_13 0.00372
_diffrn_orient_matrix_UB_21 -0.02505
_diffrn_orient_matrix_UB_22 0.08528
_diffrn_orient_matrix_UB_23 0.02767
_diffrn_orient_matrix_UB_31 0.02058
_diffrn_orient_matrix_UB_32 -0.04452
_diffrn_orient_matrix_UB_33 0.05618
_diffrn_radiation_detector 'scintillation counter'
_diffrn_radiation_monochromator graphite
_diffrn_radiation_source 'Rigaku sealed tube'
_diffrn_radiation_type 'Cu K\a'
_diffrn_radiation_wavelength 1.5418
_diffrn_reflns_av_R_equivalents 3.75
_diffrn_reflns_av_sigmaI/netI 0.102
_diffrn_reflns_limit_h_max 13
_diffrn_reflns_limit_h_min 0
_diffrn_reflns_limit_k_max 11
_diffrn_reflns_limit_k_min 0
_diffrn_reflns_limit_l_max 18
_diffrn_reflns_limit_l_min -19
_diffrn_reflns_number 3603
_diffrn_reflns_reduction_process 'Lp corrections applied'
_diffrn_reflns_theta_max 67.60
_diffrn_reflns_theta_min 2.77
_diffrn_standards_decay_% 1.18
_diffrn_standards_interval_count 150
_diffrn_standards_number 3
_exptl_absorpt_coefficient_mu 0.646
_exptl_absorpt_correction_type none
_exptl_crystal_colour colorless
_exptl_crystal_density_diffrn 1.210
_exptl_crystal_density_meas ?
_exptl_crystal_description prismatic
_exptl_crystal_F_000 704.00
_exptl_crystal_size_max 0.400
_exptl_crystal_size_mid 0.400
_exptl_crystal_size_min 0.300
_refine_diff_density_max 1.07
_refine_diff_density_min -0.73
_refine_ls_extinction_coef 0.74(2)
_refine_ls_extinction_method 'Zachariasen(1967) type 2 Gaussian isotropic'
_refine_ls_goodness_of_fit_obs 1.911
_refine_ls_hydrogen_treatment noref
_refine_ls_matrix_type full
_refine_ls_number_constraints 0
_refine_ls_number_parameters 218
_refine_ls_number_reflns 2013
_refine_ls_number_restraints 0
_refine_ls_R_factor_obs 0.0591
_refine_ls_shift/esd_max 0.1650
_refine_ls_shift/esd_mean 0.0040
_refine_ls_structure_factor_coef F
_refine_ls_weighting_details 'w = 1/[\s^2^(Fo) + 0.00017|Fo|^2^]'
_refine_ls_weighting_scheme calc
_refine_ls_wR_factor_obs 0.0614
_reflns_number_observed 2013
_reflns_number_total 3428
_reflns_observed_criterion >2.0sigma(I)
_cod_data_source_file b004098n.txt
_cod_data_source_block kentax_kishikawa_tboeu_98-
_cod_depositor_comments
;
The following automatic conversions were performed:

'_exptl_crystal_density_meas' value 'not measured' was changed to '?'
- the value is perceived as not measured.

Automatic conversion script
Id: cif_fix_values 3008 2015-01-20 13:52:24Z robertas 

The following automatic conversions were performed:

'_refine_ls_weighting_scheme' value 'w = 1/[\s^2^(Fo) +
0.00017|Fo|^2^]' was changed to 'calc'. New tag
'_refine_ls_weighting_details' was created. The value of the new tag
was set to 'w = 1/[\s^2^(Fo) + 0.00017|Fo|^2^]'.

Automatic conversion script
Id: cif_fix_values 3143 2015-03-26 13:38:13Z robertas 
;
_cod_original_cell_volume 1797.7(3)
_cod_original_sg_symbol_H-M 'P 21/c     '
_cod_original_formula_sum 'C20 H25 N O3 '
_cod_database_code 7216886

loop_
_symmetry_equiv_pos_as_xyz
'   +x,   +y,   +z'
'   -x,1/2+y,1/2-z'
'   -x,   -y,   -z'
'   +x,1/2-y,1/2+z'

loop_
_atom_site_aniso_label
_atom_site_aniso_U_11
_atom_site_aniso_U_22
_atom_site_aniso_U_33
_atom_site_aniso_U_12
_atom_site_aniso_U_13
_atom_site_aniso_U_23
O(2) 0.050(1) 0.061(1) 0.057(1) 0.007(1) -0.005(1) -0.020(1)
O(3) 0.056(1) 0.057(2) 0.095(2) -0.017(1) -0.018(1) 0.020(1)
O(4) 0.073(2) 0.107(2) 0.077(2) -0.029(2) 0.000(1) 0.039(2)
N(2) 0.036(1) 0.054(2) 0.045(1) -0.004(1) 0.000(1) 0.004(1)
C(1) 0.045(2) 0.059(2) 0.044(2) -0.005(2) 0.002(1) -0.001(2)
C(2) 0.040(2) 0.047(2) 0.044(2) 0.003(1) 0.004(1) 0.000(1)
C(3) 0.037(2) 0.052(2) 0.049(2) -0.003(1) 0.003(1) -0.004(2)
C(4) 0.045(2) 0.044(2) 0.046(2) -0.007(1) -0.004(1) 0.008(1)
C(5) 0.036(2) 0.048(2) 0.056(2) 0.003(1) 0.002(1) 0.003(2)
C(6) 0.054(2) 0.070(2) 0.057(2) -0.006(2) -0.010(2) 0.005(2)
C(7) 0.049(2) 0.044(2) 0.063(2) 0.003(2) -0.002(2) -0.001(2)
C(8) 0.047(2) 0.063(2) 0.056(2) -0.007(2) 0.008(2) 0.007(2)
C(9) 0.056(2) 0.054(2) 0.069(2) 0.015(2) -0.018(2) -0.021(2)
C(10) 0.042(2) 0.086(3) 0.061(2) -0.006(2) 0.012(2) -0.019(2)
C(11) 0.038(2) 0.083(3) 0.064(2) 0.012(2) 0.000(2) -0.029(2)
C(12) 0.076(2) 0.067(3) 0.076(3) 0.006(2) 0.029(2) -0.003(2)
C(13) 0.058(2) 0.055(2) 0.062(2) 0.006(2) -0.015(2) 0.000(2)
C(14) 0.095(3) 0.055(2) 0.093(3) -0.010(2) 0.005(2) -0.007(2)
C(15) 0.056(2) 0.111(3) 0.066(2) 0.001(2) 0.008(2) -0.025(2)
C(16) 0.076(3) 0.122(4) 0.047(2) -0.021(3) -0.003(2) -0.012(2)
C(17) 0.074(3) 0.156(5) 0.062(3) -0.007(3) 0.014(2) -0.041(3)
C(19) 0.065(3) 0.091(3) 0.122(4) 0.028(2) -0.017(2) -0.026(3)
C(20) 0.041(2) 0.177(5) 0.103(3) 0.017(3) -0.001(2) -0.047(3)
C(21) 0.093(3) 0.072(3) 0.130(4) 0.029(2) -0.055(3) -0.018(3)

loop_
_atom_site_label
_atom_site_fract_x
_atom_site_fract_y
_atom_site_fract_z
_atom_site_U_iso_or_equiv
_atom_site_thermal_displace_type
_atom_site_calc_flag
_atom_site_occupancy
O2 -0.1533(2) 0.1185(2) -0.0139(1) 0.0570(7) Uani d 1.00
O3 0.2119(2) 0.3248(2) 0.1560(2) 0.0722(8) Uani d 1.00
O4 0.0549(2) -0.0551(3) 0.2606(2) 0.0867(10) Uani d 1.00
N2 0.1622(2) 0.1249(3) 0.2193(1) 0.0455(7) Uani d 1.00
C1 0.2439(3) 0.1377(3) 0.2948(2) 0.0499(9) Uani d 1.00
C2 0.0564(2) 0.1787(3) 0.0881(2) 0.0438(8) Uani d 1.00
C3 -0.0064(2) 0.0644(3) 0.1294(2) 0.0463(9) Uani d 1.00
C4 0.3541(2) 0.0798(3) 0.3043(2) 0.0458(9) Uani d 1.00
C5 0.1516(2) 0.2241(3) 0.1555(2) 0.0474(9) Uani d 1.00
C6 0.4211(3) 0.1038(4) 0.3820(2) 0.062(1) Uani d 1.00
C7 0.4013(3) -0.0099(3) 0.2380(2) 0.0529(10) Uani d 1.00
C8 0.0695(3) 0.0332(4) 0.2105(2) 0.055(1) Uani d 1.00
C9 -0.1393(3) 0.2603(4) 0.0159(2) 0.062(1) Uani d 1.00
C10 -0.1291(3) 0.1042(4) 0.1425(2) 0.063(1) Uani d 1.00
C11 -0.1968(3) 0.1601(4) 0.0626(2) 0.062(1) Uani d 1.00
C12 0.3956(3) 0.0636(4) 0.1537(2) 0.072(1) Uani d 1.00
C13 -0.0169(3) 0.2999(4) 0.0511(2) 0.061(1) Uani d 1.00
C14 0.3325(3) -0.1438(4) 0.2241(3) 0.082(1) Uani d 1.00
C15 0.2053(3) 0.2144(5) 0.3577(2) 0.078(1) Uani d 1.00
C16 0.3831(3) 0.1797(5) 0.4441(2) 0.083(1) Uani d 1.00
C17 0.2752(4) 0.2355(5) 0.4326(2) 0.097(2) Uani d 1.00
C19 0.5288(3) -0.0487(5) 0.2646(3) 0.096(2) Uani d 1.00
C20 -0.3268(3) 0.1511(6) 0.0584(3) 0.108(2) Uani d 1.00
C21 -0.2025(4) 0.3692(4) -0.0406(3) 0.105(2) Uani d 1.00
H1 0.4970 0.0661 0.3919 0.0731 Uiso calc 1.00
H2 -0.1680 0.0255 0.1601 0.0746 Uiso calc 1.00
H3 -0.1246 0.1737 0.1845 0.0746 Uiso calc 1.00
H4 0.4418 0.1445 0.1601 0.0844 Uiso calc 1.00
H5 0.4230 0.0035 0.1141 0.0844 Uiso calc 1.00
H6 0.3174 0.0882 0.1342 0.0844 Uiso calc 1.00
H7 -0.0197 0.3658 0.0945 0.0710 Uiso calc 1.00
H8 0.0196 0.3403 0.0076 0.0710 Uiso calc 1.00
H9 0.2549 -0.1234 0.2020 0.0964 Uiso calc 1.00
H10 0.3660 -0.2004 0.1852 0.0964 Uiso calc 1.00
H11 0.3352 -0.1914 0.2757 0.0964 Uiso calc 1.00
H12 0.1295 0.2542 0.3490 0.0921 Uiso calc 1.00
H13 0.4320 0.1928 0.4960 0.0978 Uiso calc 1.00
H14 0.2486 0.2890 0.4755 0.1144 Uiso calc 1.00
H15 0.5368 -0.0956 0.3166 0.1128 Uiso calc 1.00
H16 0.5544 -0.1066 0.2231 0.1128 Uiso calc 1.00
H17 0.5745 0.0334 0.2699 0.1128 Uiso calc 1.00
H18 -0.3482 0.1794 0.1104 0.1275 Uiso calc 1.00
H19 -0.3624 0.2091 0.0148 0.1275 Uiso calc 1.00
H20 -0.3507 0.0579 0.0472 0.1275 Uiso calc 1.00
H21 -0.1861 0.4581 -0.0166 0.1261 Uiso calc 1.00
H22 -0.1755 0.3664 -0.0942 0.1261 Uiso calc 1.00
H23 -0.2824 0.3519 -0.0475 0.1261 Uiso calc 1.00
H24 0.0927 0.1380 0.0434 0.0525 Uiso calc 1.00
H25 -0.0100 -0.0176 0.0943 0.0554 Uiso calc 1.00

loop_
_atom_type_symbol
_atom_type_oxidation_number
_atom_type_number_in_cell
_atom_type_scat_dispersion_real
_atom_type_scat_dispersion_imag
_atom_type_scat_source
C 0 80 0.018 0.009
;International Tables for Crystallography
(1992, Vol. C, Tables 4.2.6.8 and 6.1.1.1)
;
H 0 100 0.000 0.000
;International Tables for Crystallography
(1992, Vol. C, Table 6.1.1.2)
;
N 0 4 0.031 0.018
;International Tables for Crystallography
(1992, Vol. C, Tables 4.2.6.8 and 6.1.1.1)
;
O 0 12 0.049 0.032
;International Tables for Crystallography
(1992, Vol. C, Tables 4.2.6.8 and 6.1.1.1)
;

loop_
_geom_angle_atom_site_label_1
_geom_angle_atom_site_label_2
_geom_angle_atom_site_label_3
_geom_angle
_geom_angle_site_symmetry_1
_geom_angle_site_symmetry_2
_geom_angle_site_symmetry_3
_geom_angle_publ_flag
C(9) O(2) C(11) 59.7(2) 1_555 1_555 1_555 yes
C(1) N(2) C(5) 122.7(2) 1_555 1_555 1_555 yes
C(1) N(2) C(8) 123.6(3) 1_555 1_555 1_555 yes
C(5) N(2) C(8) 112.1(2) 1_555 1_555 1_555 yes
N(2) C(1) C(4) 123.4(3) 1_555 1_555 1_555 yes
N(2) C(1) C(15) 114.8(3) 1_555 1_555 1_555 yes
C(4) C(1) C(15) 121.8(3) 1_555 1_555 1_555 yes
C(3) C(2) C(5) 104.3(2) 1_555 1_555 1_555 yes
C(3) C(2) C(13) 116.7(2) 1_555 1_555 1_555 yes
C(3) C(2) H(24) 108.4(3) 1_555 1_555 1_555 no
C(5) C(2) C(13) 112.0(3) 1_555 1_555 1_555 yes
C(5) C(2) H(24) 107.4(2) 1_555 1_555 1_555 no
C(13) C(2) H(24) 107.6(3) 1_555 1_555 1_555 no
C(2) C(3) C(8) 105.2(2) 1_555 1_555 1_555 yes
C(2) C(3) C(10) 113.3(3) 1_555 1_555 1_555 yes
C(2) C(3) H(25) 108.7(3) 1_555 1_555 1_555 no
C(8) C(3) C(10) 112.4(3) 1_555 1_555 1_555 yes
C(8) C(3) H(25) 108.3(3) 1_555 1_555 1_555 no
C(10) C(3) H(25) 108.8(3) 1_555 1_555 1_555 no
C(1) C(4) C(6) 115.1(3) 1_555 1_555 1_555 yes
C(1) C(4) C(7) 124.5(3) 1_555 1_555 1_555 yes
C(6) C(4) C(7) 120.3(3) 1_555 1_555 1_555 yes
O(3) C(5) N(2) 124.1(3) 1_555 1_555 1_555 yes
O(3) C(5) C(2) 127.9(3) 1_555 1_555 1_555 yes
N(2) C(5) C(2) 108.0(3) 1_555 1_555 1_555 yes
C(4) C(6) C(16) 123.1(3) 1_555 1_555 1_555 yes
C(4) C(6) H(1) 118.5(4) 1_555 1_555 1_555 no
C(16) C(6) H(1) 118.3(3) 1_555 1_555 1_555 no
C(4) C(7) C(12) 112.3(3) 1_555 1_555 1_555 yes
C(4) C(7) C(14) 110.5(3) 1_555 1_555 1_555 yes
C(4) C(7) C(19) 111.8(3) 1_555 1_555 1_555 yes
C(12) C(7) C(14) 108.0(3) 1_555 1_555 1_555 yes
C(12) C(7) C(19) 106.3(3) 1_555 1_555 1_555 yes
C(14) C(7) C(19) 107.7(3) 1_555 1_555 1_555 yes
O(4) C(8) N(2) 124.4(3) 1_555 1_555 1_555 yes
O(4) C(8) C(3) 127.1(3) 1_555 1_555 1_555 yes
N(2) C(8) C(3) 108.4(3) 1_555 1_555 1_555 yes
O(2) C(9) C(11) 60.1(2) 1_555 1_555 1_555 yes
O(2) C(9) C(13) 114.8(3) 1_555 1_555 1_555 yes
O(2) C(9) C(21) 115.8(3) 1_555 1_555 1_555 yes
C(11) C(9) C(13) 117.2(3) 1_555 1_555 1_555 yes
C(11) C(9) C(21) 123.8(3) 1_555 1_555 1_555 yes
C(13) C(9) C(21) 113.8(3) 1_555 1_555 1_555 yes
C(3) C(10) C(11) 111.1(3) 1_555 1_555 1_555 yes
C(3) C(10) H(2) 109.6(3) 1_555 1_555 1_555 no
C(3) C(10) H(3) 108.6(3) 1_555 1_555 1_555 no
C(11) C(10) H(2) 109.0(3) 1_555 1_555 1_555 no
C(11) C(10) H(3) 108.9(3) 1_555 1_555 1_555 no
H(2) C(10) H(3) 109.6(3) 1_555 1_555 1_555 no
O(2) C(11) C(9) 60.2(2) 1_555 1_555 1_555 yes
O(2) C(11) C(10) 114.8(3) 1_555 1_555 1_555 yes
O(2) C(11) C(20) 114.5(3) 1_555 1_555 1_555 yes
C(9) C(11) C(10) 117.2(3) 1_555 1_555 1_555 yes
C(9) C(11) C(20) 123.4(4) 1_555 1_555 1_555 yes
C(10) C(11) C(20) 114.7(3) 1_555 1_555 1_555 yes
C(7) C(12) H(4) 109.6(3) 1_555 1_555 1_555 no
C(7) C(12) H(5) 109.6(3) 1_555 1_555 1_555 no
C(7) C(12) H(6) 109.2(3) 1_555 1_555 1_555 no
H(4) C(12) H(5) 109.7(3) 1_555 1_555 1_555 no
H(4) C(12) H(6) 109.6(4) 1_555 1_555 1_555 no
H(5) C(12) H(6) 109.2(4) 1_555 1_555 1_555 no
C(2) C(13) C(9) 113.7(3) 1_555 1_555 1_555 yes
C(2) C(13) H(7) 107.7(3) 1_555 1_555 1_555 no
C(2) C(13) H(8) 108.6(3) 1_555 1_555 1_555 no
C(9) C(13) H(7) 108.6(3) 1_555 1_555 1_555 no
C(9) C(13) H(8) 108.9(3) 1_555 1_555 1_555 no
H(7) C(13) H(8) 109.3(3) 1_555 1_555 1_555 no
C(7) C(14) H(9) 109.6(3) 1_555 1_555 1_555 no
C(7) C(14) H(10) 109.2(4) 1_555 1_555 1_555 no
C(7) C(14) H(11) 109.5(3) 1_555 1_555 1_555 no
H(9) C(14) H(10) 109.2(4) 1_555 1_555 1_555 no
H(9) C(14) H(11) 110.1(4) 1_555 1_555 1_555 no
H(10) C(14) H(11) 109.3(4) 1_555 1_555 1_555 no
C(1) C(15) C(17) 120.6(3) 1_555 1_555 1_555 yes
C(1) C(15) H(12) 119.9(3) 1_555 1_555 1_555 no
C(17) C(15) H(12) 119.4(4) 1_555 1_555 1_555 no
C(6) C(16) C(17) 120.3(3) 1_555 1_555 1_555 yes
C(6) C(16) H(13) 119.9(4) 1_555 1_555 1_555 no
C(17) C(16) H(13) 119.8(4) 1_555 1_555 1_555 no
C(15) C(17) C(16) 119.0(4) 1_555 1_555 1_555 yes
C(15) C(17) H(14) 120.4(4) 1_555 1_555 1_555 no
C(16) C(17) H(14) 120.5(4) 1_555 1_555 1_555 no
C(7) C(19) H(15) 109.6(4) 1_555 1_555 1_555 no
C(7) C(19) H(16) 109.5(3) 1_555 1_555 1_555 no
C(7) C(19) H(17) 109.2(3) 1_555 1_555 1_555 no
H(15) C(19) H(16) 109.8(4) 1_555 1_555 1_555 no
H(15) C(19) H(17) 109.6(4) 1_555 1_555 1_555 no
H(16) C(19) H(17) 109.1(5) 1_555 1_555 1_555 no
C(11) C(20) H(18) 109.4(3) 1_555 1_555 1_555 no
C(11) C(20) H(19) 109.4(4) 1_555 1_555 1_555 no
C(11) C(20) H(20) 109.2(4) 1_555 1_555 1_555 no
H(18) C(20) H(19) 109.9(4) 1_555 1_555 1_555 no
H(18) C(20) H(20) 109.5(5) 1_555 1_555 1_555 no
H(19) C(20) H(20) 109.5(4) 1_555 1_555 1_555 no
C(9) C(21) H(21) 109.3(3) 1_555 1_555 1_555 no
C(9) C(21) H(22) 109.2(4) 1_555 1_555 1_555 no
C(9) C(21) H(23) 109.8(4) 1_555 1_555 1_555 no
H(21) C(21) H(22) 108.6(5) 1_555 1_555 1_555 no
H(21) C(21) H(23) 110.3(4) 1_555 1_555 1_555 no
H(22) C(21) H(23) 109.6(4) 1_555 1_555 1_555 no

loop_
_geom_bond_atom_site_label_1
_geom_bond_atom_site_label_2
_geom_bond_distance
_geom_bond_site_symmetry_1
_geom_bond_site_symmetry_2
_geom_bond_publ_flag
O(2) C(9) 1.453(4) 1_555 1_555 yes
O(2) C(11) 1.452(4) 1_555 1_555 yes
O(3) C(5) 1.200(3) 1_555 1_555 yes
O(4) C(8) 1.203(4) 1_555 1_555 yes
N(2) C(1) 1.442(4) 1_555 1_555 yes
N(2) C(5) 1.398(4) 1_555 1_555 yes
N(2) C(8) 1.390(4) 1_555 1_555 yes
C(1) C(4) 1.390(4) 1_555 1_555 yes
C(1) C(15) 1.380(4) 1_555 1_555 yes
C(2) C(3) 1.529(4) 1_555 1_555 yes
C(2) C(5) 1.505(4) 1_555 1_555 yes
C(2) C(13) 1.522(4) 1_555 1_555 yes
C(2) H(24) 0.968 1_555 1_555 no
C(3) C(8) 1.502(4) 1_555 1_555 yes
C(3) C(10) 1.525(4) 1_555 1_555 yes
C(3) H(25) 0.971 1_555 1_555 no
C(4) C(6) 1.398(4) 1_555 1_555 yes
C(4) C(7) 1.536(4) 1_555 1_555 yes
C(6) C(16) 1.364(5) 1_555 1_555 yes
C(6) H(1) 0.950 1_555 1_555 no
C(7) C(12) 1.526(5) 1_555 1_555 yes
C(7) C(14) 1.522(5) 1_555 1_555 yes
C(7) C(19) 1.536(4) 1_555 1_555 yes
C(9) C(11) 1.447(5) 1_555 1_555 yes
C(9) C(13) 1.510(4) 1_555 1_555 yes
C(9) C(21) 1.514(5) 1_555 1_555 yes
C(10) C(11) 1.513(5) 1_555 1_555 yes
C(10) H(2) 0.949 1_555 1_555 no
C(10) H(3) 0.949 1_555 1_555 no
C(11) C(20) 1.511(4) 1_555 1_555 yes
C(12) H(4) 0.947 1_555 1_555 no
C(12) H(5) 0.951 1_555 1_555 no
C(12) H(6) 0.952 1_555 1_555 no
C(13) H(7) 0.949 1_555 1_555 no
C(13) H(8) 0.953 1_555 1_555 no
C(14) H(9) 0.946 1_555 1_555 no
C(14) H(10) 0.956 1_555 1_555 no
C(14) H(11) 0.946 1_555 1_555 no
C(15) C(17) 1.373(5) 1_555 1_555 yes
C(15) H(12) 0.956 1_555 1_555 no
C(16) C(17) 1.358(5) 1_555 1_555 yes
C(16) H(13) 0.951 1_555 1_555 no
C(17) H(14) 0.950 1_555 1_555 no
C(19) H(15) 0.945 1_555 1_555 no
C(19) H(16) 0.951 1_555 1_555 no
C(19) H(17) 0.953 1_555 1_555 no
C(20) H(18) 0.947 1_555 1_555 no
C(20) H(19) 0.947 1_555 1_555 no
C(20) H(20) 0.952 1_555 1_555 no
C(21) H(21) 0.951 1_555 1_555 no
C(21) H(22) 0.960 1_555 1_555 no
C(21) H(23) 0.939 1_555 1_555 no

loop_
_geom_contact_atom_site_label_1
_geom_contact_atom_site_label_2
_geom_contact_distance
_geom_contact_site_symmetry_1
_geom_contact_site_symmetry_2
O(2) C(3) 3.321(4) 1_555 3_555
O(2) C(2) 3.368(4) 1_555 3_555
O(3) C(19) 3.345(4) 1_555 2_655
O(3) C(21) 3.487(5) 1_555 3_565
O(4) C(13) 3.425(4) 1_555 2_545
